data_7157048
loop_
_publ_author_name
'Pozharskii, Alexander F.'
'Ozeryanskii, Valery A.'
'Mikshiev, Vladimir Y.'
'Chernyshev, Anatoly V.'
'Metelitsa, Anatoly V.'
'Antonov, Alexander S.'

_publ_section_title
;
 Proton-induced fluorescence in modified quino[7,8-h]quinolines: dual
 sensing for protons and \p-donors.
;
_journal_issue 35
_journal_name_full 'Organic &amp; biomolecular chemistry'
_journal_page_first 8221
_journal_page_last 8233
_journal_paper_doi 10.1039/c9ob01391a
_journal_volume 17
_journal_year 2019
_chemical_formula_moiety '3(C18 H12 N2), 4(H2 O)'
_chemical_formula_sum 'C18 H14.67 N2 O1.33'
_chemical_formula_weight 280.32
_chemical_temperature_decomposition 504.1(10)
_space_group_IT_number 2
_space_group_name_Hall '-P 1'
_space_group_name_H-M_alt 'P -1'
_symmetry_cell_setting triclinic
_symmetry_space_group_name_Hall '-P 1'
_symmetry_space_group_name_H-M 'P -1'
_atom_sites_solution_hydrogens mixed
_atom_sites_solution_primary direct
_atom_sites_solution_secondary difmap
_audit_creation_method SHELXL-97
_audit_update_record
;
2019-05-31 deposited with the CCDC.    2019-07-30 downloaded from the CCDC.
;
_cell_angle_alpha 117.094(2)
_cell_angle_beta 99.240(2)
_cell_angle_gamma 90.860(2)
_cell_formula_units_Z 6
_cell_length_a 10.755(3)
_cell_length_b 14.1162(14)
_cell_length_c 15.1222(15)
_cell_measurement_reflns_used 536
_cell_measurement_temperature 100(2)
_cell_measurement_theta_max 27
_cell_measurement_theta_min 3
_cell_volume 2007.2(6)
_computing_cell_refinement 'Bruker SAINT'
_computing_data_collection 'Bruker APEX II'
_computing_data_reduction 'Bruker SAINT'
_computing_molecular_graphics 'Bruker SHELXTL'
_computing_publication_material 'Bruker SHELXTL'
_computing_structure_refinement 'SHELXL-97 (Sheldrick, 1997)'
_computing_structure_solution 'SHELXS-97 (Sheldrick, 1997)'
_diffrn_ambient_temperature 100(2)
_diffrn_measured_fraction_theta_full 0.986
_diffrn_measured_fraction_theta_max 0.986
_diffrn_measurement_device_type 'Bruker APEX II CCD area detector''
_diffrn_measurement_method 'omega scans'
_diffrn_radiation_monochromator graphite
_diffrn_radiation_source 'fine-focus sealed tube'
_diffrn_radiation_type MoK\a
_diffrn_radiation_wavelength 0.71073
_diffrn_reflns_av_R_equivalents 0.0634
_diffrn_reflns_av_sigmaI/netI 0.1054
_diffrn_reflns_limit_h_max 13
_diffrn_reflns_limit_h_min -13
_diffrn_reflns_limit_k_max 18
_diffrn_reflns_limit_k_min -18
_diffrn_reflns_limit_l_max 19
_diffrn_reflns_limit_l_min -19
_diffrn_reflns_number 19788
_diffrn_reflns_theta_full 27.00
_diffrn_reflns_theta_max 27.00
_diffrn_reflns_theta_min 2.23
_exptl_absorpt_coefficient_mu 0.089
_exptl_absorpt_correction_T_max 0.982
_exptl_absorpt_correction_T_min 0.961
_exptl_absorpt_correction_type multi-scan
_exptl_absorpt_process_details SADABS
_exptl_crystal_colour colorless
_exptl_crystal_density_diffrn 1.391
_exptl_crystal_density_method 'not measured'
_exptl_crystal_description plate
_exptl_crystal_F_000 884
_exptl_crystal_preparation Luminescent
_exptl_crystal_recrystallization_method 'Re-crystallisation from solvent: toluene'
_exptl_crystal_size_max 0.45
_exptl_crystal_size_mid 0.35
_exptl_crystal_size_min 0.20
_refine_diff_density_max 0.385
_refine_diff_density_min -0.375
_refine_diff_density_rms 0.054
_refine_ls_extinction_method none
_refine_ls_goodness_of_fit_ref 1.011
_refine_ls_hydrogen_treatment constr
_refine_ls_matrix_type full
_refine_ls_number_parameters 577
_refine_ls_number_reflns 8644
_refine_ls_number_restraints 0
_refine_ls_restrained_S_all 1.011
_refine_ls_R_factor_all 0.1275
_refine_ls_R_factor_gt 0.0523
_refine_ls_shift/su_max 0.000
_refine_ls_shift/su_mean 0.000
_refine_ls_structure_factor_coef Fsqd
_refine_ls_weighting_details 'calc w=1/[\s^2^(Fo^2^)+(0.0124P)^2^+0.9687P] where P=(Fo^2^+2Fc^2^)/3'
_refine_ls_weighting_scheme calc
_refine_ls_wR_factor_gt 0.0818
_refine_ls_wR_factor_ref 0.0998
_reflns_number_gt 4488
_reflns_number_total 8644
_reflns_threshold_expression I>2\s(I)
_cod_data_source_file c9ob01391a2.cif
_cod_data_source_block fin
_cod_depositor_comments
;
The following automatic conversions were performed:

'_chemical_melting_point' tag was changed to
'_chemical_temperature_decomposition' since the value had been given
as '230-232 deg.C (decomp.)'. The value was changed to '504.1(10)' -
it was converted from degrees Celsius(C) to Kelvins(K), the average
value was taken and precision was estimated.

'_symmetry_cell_setting' value 'Triclinic' changed to 'triclinic'
according to
/home/data/users/saulius/crontab/automatic-downloads/rss-feeds/RSC/lib/dictionaries/cif_core.dic
dictionary named 'cif_core.dic' version 2.4.2 from 2011-04-26.

Automatic conversion script
Id: cif_fix_values 4973 2017-02-22 13:04:09Z antanas 

 Adding full bibliography for 7157043--7157048.cif.
;
_cod_database_code 7157048

loop_
_symmetry_equiv_pos_as_xyz
'x, y, z'
'-x, -y, -z'

loop_
_atom_site_label
_atom_site_type_symbol
_atom_site_fract_x
_atom_site_fract_y
_atom_site_fract_z
_atom_site_U_iso_or_equiv
_atom_site_adp_type
_atom_site_occupancy
_atom_site_symmetry_multiplicity
_atom_site_calc_flag
_atom_site_refinement_flags
_atom_site_disorder_assembly
_atom_site_disorder_group
N1 N 0.82642(18) 0.61250(16) 0.40566(15) 0.0212(5) Uani 1 1 d . . .
N1A N 0.08577(18) 0.70682(16) 0.12003(15) 0.0213(5) Uani 1 1 d . . .
N1B N 0.7018(2) 0.91749(16) 0.09081(16) 0.0249(5) Uani 1 1 d . . .
C1 C 0.7190(2) 0.6544(2) 0.42828(18) 0.0240(6) Uani 1 1 d . . .
H1A H 0.7102 0.7228 0.4352 0.029 Uiso 1 1 calc R . .
C1A C -0.0383(2) 0.6880(2) 0.09376(19) 0.0251(6) Uani 1 1 d . . .
H1AA H -0.0862 0.7226 0.1434 0.030 Uiso 1 1 calc R . .
C1B C 0.7927(3) 0.8842(2) 0.0375(2) 0.0297(7) Uani 1 1 d . . .
H1BA H 0.8757 0.8985 0.0727 0.036 Uiso 1 1 calc R . .
N2A N 0.31810(18) 0.79308(16) 0.25481(14) 0.0189(5) Uani 1 1 d . . .
N2 N 1.06977(19) 0.60592(16) 0.35727(15) 0.0212(5) Uani 1 1 d . . .
N2B N 0.59976(19) 1.03811(16) 0.26520(15) 0.0225(5) Uani 1 1 d . . .
C2 C 0.6193(2) 0.6027(2) 0.44216(18) 0.0249(6) Uani 1 1 d . . .
H2A H 0.5461 0.6358 0.4582 0.030 Uiso 1 1 calc R . .
C2A C -0.1023(2) 0.6195(2) -0.00367(19) 0.0271(6) Uani 1 1 d . . .
H2AA H -0.1903 0.6082 -0.0182 0.033 Uiso 1 1 calc R . .
C2B C 0.7730(3) 0.8294(2) -0.0676(2) 0.0311(7) Uani 1 1 d . . .
H2BA H 0.8405 0.8088 -0.1016 0.037 Uiso 1 1 calc R . .
C3 C 0.6308(2) 0.5025(2) 0.43175(18) 0.0228(6) Uani 1 1 d . . .
H3A H 0.5644 0.4657 0.4396 0.027 Uiso 1 1 calc R . .
C3A C -0.0334(2) 0.5694(2) -0.07718(19) 0.0242(6) Uani 1 1 d . . .
H3AA H -0.0743 0.5240 -0.1430 0.029 Uiso 1 1 calc R . .
C3B C 0.6512(3) 0.8072(2) -0.1189(2) 0.0301(7) Uani 1 1 d . . .
H3BA H 0.6351 0.7708 -0.1892 0.036 Uiso 1 1 calc R . .
C4 C 0.7428(2) 0.4545(2) 0.40920(17) 0.0201(6) Uani 1 1 d . . .
C4A C 0.0992(2) 0.58616(19) -0.05387(18) 0.0195(6) Uani 1 1 d . . .
C4B C 0.5500(2) 0.83818(19) -0.06768(19) 0.0235(6) Uani 1 1 d . . .
C5 C 0.7557(2) 0.3513(2) 0.40179(18) 0.0227(6) Uani 1 1 d . . .
H5A H 0.6901 0.3148 0.4107 0.027 Uiso 1 1 calc R . .
C5A C 0.1720(2) 0.53501(19) -0.13101(18) 0.0208(6) Uani 1 1 d . . .
H5AA H 0.1322 0.4888 -0.1969 0.025 Uiso 1 1 calc R . .
C5B C 0.4229(3) 0.8108(2) -0.1211(2) 0.0267(6) Uani 1 1 d . . .
H5BA H 0.4057 0.7731 -0.1913 0.032 Uiso 1 1 calc R . .
C6 C 0.8656(2) 0.30691(19) 0.38149(18) 0.0213(6) Uani 1 1 d . . .
C6A C 0.2990(2) 0.55446(19) -0.10709(18) 0.0188(6) Uani 1 1 d . . .
C6B C 0.3278(2) 0.8394(2) -0.06975(19) 0.0246(6) Uani 1 1 d . . .
C7 C 0.9623(2) 0.36363(19) 0.36612(17) 0.0196(6) Uani 1 1 d . . .
C7A C 0.3581(2) 0.62175(18) -0.00542(17) 0.0153(5) Uani 1 1 d . . .
C7B C 0.3553(2) 0.89989(19) 0.03683(18) 0.0203(6) Uani 1 1 d . . .
C8 C 1.0675(2) 0.30226(19) 0.34469(18) 0.0217(6) Uani 1 1 d . . .
C8A C 0.4923(2) 0.62816(18) 0.00420(18) 0.0173(6) Uani 1 1 d . . .
C8B C 0.2423(2) 0.9231(2) 0.0763(2) 0.0245(6) Uani 1 1 d . . .
C9 C 1.1709(2) 0.3440(2) 0.32916(18) 0.0235(6) Uani 1 1 d . . .
H9A H 1.2407 0.3052 0.3156 0.028 Uiso 1 1 calc R . .
C9A C 0.5655(2) 0.68750(19) 0.09640(18) 0.0199(6) Uani 1 1 d . . .
H9AA H 0.6533 0.6924 0.1041 0.024 Uiso 1 1 calc R . .
C9B C 0.2496(2) 0.9816(2) 0.1765(2) 0.0277(7) Uani 1 1 d . . .
H9BA H 0.1762 0.9951 0.2037 0.033 Uiso 1 1 calc R . .
C10 C 1.1736(2) 0.4466(2) 0.33348(18) 0.0205(6) Uani 1 1 d . . .
C10A C 0.5067(2) 0.74239(19) 0.18165(18) 0.0174(5) Uani 1 1 d . . .
C10B C 0.3699(2) 1.0227(2) 0.24074(19) 0.0232(6) Uani 1 1 d . . .
C11 C 1.2793(2) 0.4912(2) 0.31692(18) 0.0236(6) Uani 1 1 d . . .
H11A H 1.3498 0.4534 0.3034 0.028 Uiso 1 1 calc R . .
C11A C 0.5812(2) 0.80419(19) 0.27801(18) 0.0190(6) Uani 1 1 d . . .
H11B H 0.6690 0.8071 0.2867 0.023 Uiso 1 1 calc R . .
C11B C 0.3792(3) 1.0889(2) 0.3445(2) 0.0286(7) Uani 1 1 d . . .
H11C H 0.3064 1.1059 0.3721 0.034 Uiso 1 1 calc R . .
C12 C 1.2797(2) 0.5884(2) 0.32040(19) 0.0263(6) Uani 1 1 d . . .
H12A H 1.3499 0.6183 0.3098 0.032 Uiso 1 1 calc R . .
C12A C 0.5245(2) 0.86002(19) 0.35884(18) 0.0205(6) Uani 1 1 d . . .
H12B H 0.5727 0.9022 0.4228 0.025 Uiso 1 1 calc R . .
C12B C 0.4953(3) 1.1284(2) 0.4051(2) 0.0274(6) Uani 1 1 d . . .
H12C H 0.5026 1.1738 0.4740 0.033 Uiso 1 1 calc R . .
C13 C 1.1716(2) 0.6437(2) 0.34045(18) 0.0243(6) Uani 1 1 d . . .
H13A H 1.1718 0.7103 0.3420 0.029 Uiso 1 1 calc R . .
C13A C 0.3931(2) 0.85232(19) 0.34322(18) 0.0201(6) Uani 1 1 d . . .
H13B H 0.3553 0.8914 0.3985 0.024 Uiso 1 1 calc R . .
C13B C 0.6023(3) 1.0998(2) 0.3624(2) 0.0265(6) Uani 1 1 d . . .
H13C H 0.6810 1.1257 0.4050 0.032 Uiso 1 1 calc R . .
C14 C 1.0675(2) 0.5087(2) 0.35483(18) 0.0203(6) Uani 1 1 d . . .
C14A C 0.3723(2) 0.73805(18) 0.17289(18) 0.0167(5) Uani 1 1 d . . .
C14B C 0.4851(2) 0.99862(19) 0.20255(19) 0.0210(6) Uani 1 1 d . . .
C15 C 0.9573(2) 0.46447(19) 0.37242(17) 0.0190(6) Uani 1 1 d . . .
C15A C 0.2939(2) 0.67357(18) 0.07437(18) 0.0165(5) Uani 1 1 d . . .
C15B C 0.4773(2) 0.93236(19) 0.09497(18) 0.0197(6) Uani 1 1 d . . .
C16 C 0.8404(2) 0.51291(19) 0.39623(17) 0.0185(6) Uani 1 1 d . . .
C16A C 0.1572(2) 0.65635(19) 0.04799(18) 0.0180(6) Uani 1 1 d . . .
C16B C 0.5801(2) 0.89688(19) 0.04025(19) 0.0213(6) Uani 1 1 d . . .
C17 C 0.9066(2) 0.2016(2) 0.3716(2) 0.0282(6) Uani 1 1 d . . .
H17A H 0.8480 0.1425 0.3192 0.034 Uiso 1 1 calc R . .
H17B H 0.9113 0.1987 0.4349 0.034 Uiso 1 1 calc R . .
C17A C 0.3986(2) 0.5165(2) -0.17241(18) 0.0232(6) Uani 1 1 d . . .
H17C H 0.3892 0.5433 -0.2217 0.028 Uiso 1 1 calc R . .
H17D H 0.3923 0.4390 -0.2079 0.028 Uiso 1 1 calc R . .
C17B C 0.1866(2) 0.8209(2) -0.1056(2) 0.0335(7) Uani 1 1 d . . .
H17E H 0.1591 0.7450 -0.1431 0.040 Uiso 1 1 calc R . .
H17F H 0.1610 0.8537 -0.1489 0.040 Uiso 1 1 calc R . .
C18 C 1.0384(2) 0.1971(2) 0.3431(2) 0.0294(7) Uani 1 1 d . . .
H18A H 1.1012 0.1878 0.3915 0.035 Uiso 1 1 calc R . .
H18B H 1.0375 0.1384 0.2763 0.035 Uiso 1 1 calc R . .
C18A C 0.5275(2) 0.5626(2) -0.09755(17) 0.0209(6) Uani 1 1 d . . .
H18C H 0.5763 0.5054 -0.0974 0.025 Uiso 1 1 calc R . .
H18D H 0.5768 0.6069 -0.1157 0.025 Uiso 1 1 calc R . .
C18B C 0.1296(2) 0.8731(2) -0.00904(19) 0.0290(7) Uani 1 1 d . . .
H18E H 0.0757 0.9271 -0.0106 0.035 Uiso 1 1 calc R . .
H18F H 0.0801 0.8200 -0.0018 0.035 Uiso 1 1 calc R . .
O1W O 1.08943(16) 0.88475(14) 0.32077(13) 0.0311(5) Uani 1 1 d . . .
H1W1 H 1.0218 0.8967 0.2915 0.037 Uiso 1 1 d R . .
H2W1 H 1.1324 0.8474 0.2766 0.037 Uiso 1 1 d R . .
O2W O 0.85176(16) 0.93952(14) 0.27438(14) 0.0359(5) Uani 1 1 d . . .
H1W2 H 0.7845 0.9444 0.2392 0.043 Uiso 0.50 1 d PR . .
H2W2 H 0.8387 0.9645 0.3345 0.043 Uiso 1 1 d R . .
H3W2 H 0.9068 0.9708 0.2594 0.043 Uiso 0.50 1 d PR . .
O3W O 0.80764(18) 0.97316(16) 0.47561(14) 0.0470(6) Uani 1 1 d . A 1
H1W3 H 0.8297 0.9104 0.4573 0.056 Uiso 0.50 1 d PR A 1
H2W3 H 0.8365 1.0212 0.5356 0.056 Uiso 0.50 1 d PR A 1
H3W3 H 0.8063 0.9424 0.5125 0.056 Uiso 0.50 1 d PR A 2
H4W3 H 0.8290 1.0257 0.4663 0.056 Uiso 0.50 1 d PR A 2
O4W O 0.9207(2) 0.79128(16) 0.39187(18) 0.0590(7) Uani 1 1 d . . .
H1W4 H 0.9776 0.8057 0.3655 0.071 Uiso 1 1 d R . .
H2W4 H 0.9222 0.7269 0.3814 0.071 Uiso 1 1 d R . .

loop_
_atom_site_aniso_label
_atom_site_aniso_U_11
_atom_site_aniso_U_22
_atom_site_aniso_U_33
_atom_site_aniso_U_23
_atom_site_aniso_U_13
_atom_site_aniso_U_12
N1 0.0193(12) 0.0242(12) 0.0205(12) 0.0115(10) 0.0011(9) 0.0054(9)
N1A 0.0137(12) 0.0251(12) 0.0223(12) 0.0085(10) 0.0033(9) 0.0027(9)
N1B 0.0218(13) 0.0274(13) 0.0313(13) 0.0170(11) 0.0095(10) 0.0076(10)
C1 0.0246(16) 0.0241(15) 0.0245(15) 0.0120(13) 0.0044(12) 0.0101(12)
C1A 0.0170(15) 0.0291(15) 0.0250(15) 0.0085(13) 0.0057(12) 0.0036(11)
C1B 0.0282(17) 0.0321(17) 0.0340(17) 0.0183(14) 0.0100(13) 0.0054(13)
N2A 0.0166(12) 0.0220(12) 0.0169(11) 0.0087(10) 0.0006(9) 0.0018(9)
N2 0.0179(12) 0.0248(12) 0.0211(12) 0.0117(10) 0.0011(9) 0.0012(9)
N2B 0.0263(13) 0.0212(12) 0.0211(12) 0.0104(10) 0.0056(10) 0.0017(9)
C2 0.0204(15) 0.0352(17) 0.0203(14) 0.0128(13) 0.0064(11) 0.0109(12)
C2A 0.0152(15) 0.0357(16) 0.0267(15) 0.0126(14) -0.0001(12) 0.0021(12)
C2B 0.0322(18) 0.0349(17) 0.0324(17) 0.0171(14) 0.0173(14) 0.0108(13)
C3 0.0188(15) 0.0314(16) 0.0210(14) 0.0141(13) 0.0045(11) 0.0057(12)
C3A 0.0197(15) 0.0267(15) 0.0206(14) 0.0090(12) -0.0044(11) -0.0027(12)
C3B 0.0387(19) 0.0292(16) 0.0242(15) 0.0125(13) 0.0101(13) 0.0037(13)
C4 0.0184(14) 0.0261(15) 0.0140(13) 0.0086(12) 0.0002(10) 0.0026(11)
C4A 0.0186(15) 0.0202(14) 0.0196(14) 0.0108(12) -0.0013(11) 0.0007(11)
C4B 0.0320(17) 0.0195(14) 0.0245(15) 0.0137(12) 0.0084(12) 0.0054(12)
C5 0.0211(15) 0.0268(15) 0.0192(14) 0.0102(12) 0.0024(11) -0.0005(11)
C5A 0.0208(15) 0.0221(14) 0.0183(14) 0.0104(12) -0.0023(11) 0.0018(11)
C5B 0.0359(18) 0.0225(15) 0.0221(15) 0.0114(13) 0.0038(13) 0.0010(12)
C6 0.0205(15) 0.0218(14) 0.0167(14) 0.0066(12) -0.0020(11) 0.0008(11)
C6A 0.0240(16) 0.0188(14) 0.0162(13) 0.0111(11) 0.0007(11) 0.0054(11)
C6B 0.0277(17) 0.0217(15) 0.0280(16) 0.0155(13) 0.0025(12) 0.0035(12)
C7 0.0183(14) 0.0218(14) 0.0144(13) 0.0060(12) -0.0007(11) 0.0026(11)
C7A 0.0158(14) 0.0158(13) 0.0173(13) 0.0115(11) -0.0009(10) -0.0001(10)
C7B 0.0255(16) 0.0173(14) 0.0228(14) 0.0141(12) 0.0020(12) 0.0031(11)
C8 0.0188(15) 0.0219(14) 0.0200(14) 0.0064(12) 0.0021(11) 0.0047(11)
C8A 0.0164(14) 0.0201(14) 0.0214(14) 0.0145(12) 0.0041(11) 0.0038(11)
C8B 0.0244(16) 0.0250(15) 0.0302(16) 0.0172(13) 0.0071(12) 0.0099(12)
C9 0.0180(15) 0.0286(15) 0.0197(14) 0.0081(12) 0.0018(11) 0.0106(12)
C9A 0.0131(14) 0.0259(15) 0.0246(15) 0.0149(12) 0.0045(11) 0.0026(11)
C9B 0.0209(16) 0.0320(16) 0.0338(17) 0.0165(14) 0.0099(13) 0.0118(12)
C10 0.0156(14) 0.0295(15) 0.0146(13) 0.0099(12) -0.0009(10) 0.0033(11)
C10A 0.0168(14) 0.0192(14) 0.0202(14) 0.0126(12) 0.0028(11) 0.0016(10)
C10B 0.0255(16) 0.0216(14) 0.0272(15) 0.0145(13) 0.0069(12) 0.0078(12)
C11 0.0178(15) 0.0312(16) 0.0215(14) 0.0124(13) 0.0023(11) 0.0061(12)
C11A 0.0121(13) 0.0222(14) 0.0259(15) 0.0152(12) -0.0008(11) -0.0017(10)
C11B 0.0309(17) 0.0304(16) 0.0262(16) 0.0130(13) 0.0095(13) 0.0107(13)
C12 0.0169(15) 0.0396(17) 0.0258(15) 0.0188(14) 0.0016(12) 0.0017(12)
C12A 0.0205(15) 0.0222(14) 0.0163(13) 0.0097(12) -0.0046(11) -0.0037(11)
C12B 0.0399(18) 0.0202(15) 0.0228(15) 0.0089(13) 0.0103(13) 0.0072(13)
C13 0.0233(15) 0.0263(15) 0.0247(15) 0.0135(13) 0.0025(12) 0.0008(12)
C13A 0.0209(15) 0.0213(14) 0.0156(13) 0.0077(12) -0.0002(11) -0.0002(11)
C13B 0.0300(17) 0.0247(15) 0.0259(16) 0.0138(13) 0.0025(12) -0.0001(12)
C14 0.0158(14) 0.0264(15) 0.0154(13) 0.0083(12) -0.0014(10) 0.0037(11)
C14A 0.0176(14) 0.0167(13) 0.0196(14) 0.0119(12) 0.0022(11) 0.0025(10)
C14B 0.0228(15) 0.0181(14) 0.0262(15) 0.0139(12) 0.0041(12) 0.0038(11)
C15 0.0182(14) 0.0240(14) 0.0127(13) 0.0069(11) 0.0016(10) 0.0036(11)
C15A 0.0176(14) 0.0159(13) 0.0191(14) 0.0113(11) 0.0021(11) 0.0015(10)
C15B 0.0229(15) 0.0171(14) 0.0239(15) 0.0136(12) 0.0039(12) 0.0044(11)
C16 0.0174(14) 0.0222(14) 0.0136(13) 0.0073(11) -0.0002(10) 0.0039(11)
C16A 0.0149(14) 0.0184(14) 0.0203(14) 0.0094(12) 0.0011(11) -0.0002(10)
C16B 0.0256(16) 0.0190(14) 0.0229(14) 0.0125(12) 0.0053(12) 0.0024(11)
C17 0.0267(16) 0.0241(15) 0.0337(16) 0.0125(13) 0.0082(12) 0.0055(12)
C17A 0.0236(16) 0.0276(15) 0.0205(14) 0.0125(12) 0.0049(11) 0.0065(12)
C17B 0.0338(18) 0.0350(17) 0.0321(17) 0.0176(15) 0.0006(13) 0.0049(13)
C18 0.0241(16) 0.0243(15) 0.0377(17) 0.0131(13) 0.0040(13) 0.0062(12)
C18A 0.0187(14) 0.0262(15) 0.0207(14) 0.0132(12) 0.0042(11) 0.0038(11)
C18B 0.0229(16) 0.0296(16) 0.0353(17) 0.0166(14) 0.0023(13) 0.0063(12)
O1W 0.0208(10) 0.0377(12) 0.0285(11) 0.0096(9) 0.0054(8) 0.0089(8)
O2W 0.0273(11) 0.0397(12) 0.0379(12) 0.0169(10) 0.0023(9) 0.0067(9)
O3W 0.0364(13) 0.0508(14) 0.0387(12) 0.0103(11) -0.0011(10) 0.0092(10)
O4W 0.0698(17) 0.0423(13) 0.0971(19) 0.0473(14) 0.0528(14) 0.0305(12)

loop_
_atom_type_symbol
_atom_type_description
_atom_type_scat_dispersion_real
_atom_type_scat_dispersion_imag
_atom_type_scat_source
C C 0.0033 0.0016 'International Tables Vol C Tables 4.2.6.8 and 6.1.1.4'
H H 0.0000 0.0000 'International Tables Vol C Tables 4.2.6.8 and 6.1.1.4'
N N 0.0061 0.0033 'International Tables Vol C Tables 4.2.6.8 and 6.1.1.4'
O O 0.0106 0.0060 'International Tables Vol C Tables 4.2.6.8 and 6.1.1.4'

loop_
_geom_angle_atom_site_label_1
_geom_angle_atom_site_label_2
_geom_angle_atom_site_label_3
_geom_angle
C1 N1 C16 118.3(2)
C1A N1A C16A 118.6(2)
C1B N1B C16B 118.3(2)
N1 C1 C2 124.1(2)
N1 C1 H1A 117.9
C2 C1 H1A 117.9
N1A C1A C2A 124.1(2)
N1A C1A H1AA 118.0
C2A C1A H1AA 118.0
N1B C1B C2B 124.6(3)
N1B C1B H1BA 117.7
C2B C1B H1BA 117.7
C13A N2A C14A 118.3(2)
C13 N2 C14 119.1(2)
C13B N2B C14B 118.3(2)
C3 C2 C1 118.5(2)
C3 C2 H2A 120.8
C1 C2 H2A 120.8
C3A C2A C1A 118.5(2)
C3A C2A H2AA 120.7
C1A C2A H2AA 120.7
C3B C2B C1B 117.5(3)
C3B C2B H2BA 121.3
C1B C2B H2BA 121.3
C2 C3 C4 120.0(2)
C2 C3 H3A 120.0
C4 C3 H3A 120.0
C2A C3A C4A 120.1(2)
C2A C3A H3AA 120.0
C4A C3A H3AA 120.0
C2B C3B C4B 121.1(3)
C2B C3B H3BA 119.4
C4B C3B H3BA 119.4
C3 C4 C16 117.9(2)
C3 C4 C5 119.7(2)
C16 C4 C5 122.4(2)
C3A C4A C16A 117.8(2)
C3A C4A C5A 120.4(2)
C16A C4A C5A 121.8(2)
C3B C4B C5B 121.0(2)
C3B C4B C16B 117.2(2)
C5B C4B C16B 121.7(2)
C6 C5 C4 118.8(2)
C6 C5 H5A 120.6
C4 C5 H5A 120.6
C6A C5A C4A 119.2(2)
C6A C5A H5AA 120.4
C4A C5A H5AA 120.4
C6B C5B C4B 119.7(3)
C6B C5B H5BA 120.2
C4B C5B H5BA 120.2
C5 C6 C7 119.1(2)
C5 C6 C17 130.5(2)
C7 C6 C17 110.3(2)
C5A C6A C7A 119.5(2)
C5A C6A C17A 130.9(2)
C7A C6A C17A 109.6(2)
C5B C6B C7B 119.5(2)
C5B C6B C17B 131.1(3)
C7B C6B C17B 109.3(2)
C15 C7 C6 125.5(2)
C15 C7 C8 124.7(2)
C6 C7 C8 109.8(2)
C15A C7A C6A 124.8(2)
C15A C7A C8A 124.7(2)
C6A C7A C8A 110.5(2)
C15B C7B C6B 124.5(2)
C15B C7B C8B 124.7(2)
C6B C7B C8B 110.7(2)
C9 C8 C7 118.6(2)
C9 C8 C18 131.6(2)
C7 C8 C18 109.7(2)
C9A C8A C7A 119.2(2)
C9A C8A C18A 130.8(2)
C7A C8A C18A 109.9(2)
C9B C8B C7B 119.4(2)
C9B C8B C18B 131.1(2)
C7B C8B C18B 109.5(2)
C8 C9 C10 120.4(2)
C8 C9 H9A 119.8
C10 C9 H9A 119.8
C8A C9A C10A 119.3(2)
C8A C9A H9AA 120.4
C10A C9A H9AA 120.4
C8B C9B C10B 119.6(2)
C8B C9B H9BA 120.2
C10B C9B H9BA 120.2
C11 C10 C9 121.5(2)
C11 C10 C14 117.4(2)
C9 C10 C14 121.1(2)
C11A C10A C9A 120.1(2)
C11A C10A C14A 117.8(2)
C9A C10A C14A 122.1(2)
C11B C10B C9B 120.5(2)
C11B C10B C14B 117.7(2)
C9B C10B C14B 121.8(2)
C12 C11 C10 120.7(2)
C12 C11 H11A 119.7
C10 C11 H11A 119.7
C12A C11A C10A 119.9(2)
C12A C11A H11B 120.1
C10A C11A H11B 120.1
C12B C11B C10B 119.9(2)
C12B C11B H11C 120.1
C10B C11B H11C 120.1
C11 C12 C13 118.5(2)
C11 C12 H12A 120.7
C13 C12 H12A 120.7
C11A C12A C13A 118.4(2)
C11A C12A H12B 120.8
C13A C12A H12B 120.8
C11B C12B C13B 118.8(3)
C11B C12B H12C 120.6
C13B C12B H12C 120.6
N2 C13 C12 123.4(2)
N2 C13 H13A 118.3
C12 C13 H13A 118.3
N2A C13A C12A 124.3(2)
N2A C13A H13B 117.8
C12A C13A H13B 117.8
N2B C13B C12B 124.2(3)
N2B C13B H13C 117.9
C12B C13B H13C 117.9
N2 C14 C10 120.8(2)
N2 C14 C15 120.7(2)
C10 C14 C15 118.4(2)
N2A C14A C10A 121.1(2)
N2A C14A C15A 120.2(2)
C10A C14A C15A 118.6(2)
N2B C14B C10B 121.1(2)
N2B C14B C15B 120.4(2)
C10B C14B C15B 118.5(2)
C7 C15 C14 116.7(2)
C7 C15 C16 115.3(2)
C14 C15 C16 128.0(2)
C7A C15A C16A 115.7(2)
C7A C15A C14A 116.1(2)
C16A C15A C14A 128.2(2)
C7B C15B C16B 116.1(2)
C7B C15B C14B 115.9(2)
C16B C15B C14B 128.1(2)
N1 C16 C4 121.2(2)
N1 C16 C15 120.0(2)
C4 C16 C15 118.8(2)
N1A C16A C4A 120.9(2)
N1A C16A C15A 120.2(2)
C4A C16A C15A 118.9(2)
N1B C16B C4B 121.2(2)
N1B C16B C15B 120.4(2)
C4B C16B C15B 118.4(2)
C6 C17 C18 104.6(2)
C6 C17 H17A 110.8
C18 C17 H17A 110.8
C6 C17 H17B 110.8
C18 C17 H17B 110.8
H17A C17 H17B 108.9
C6A C17A C18A 105.09(19)
C6A C17A H17C 110.7
C18A C17A H17C 110.7
C6A C17A H17D 110.7
C18A C17A H17D 110.7
H17C C17A H17D 108.8
C6B C17B C18B 105.5(2)
C6B C17B H17E 110.6
C18B C17B H17E 110.6
C6B C17B H17F 110.6
C18B C17B H17F 110.6
H17E C17B H17F 108.8
C8 C18 C17 105.5(2)
C8 C18 H18A 110.6
C17 C18 H18A 110.6
C8 C18 H18B 110.6
C17 C18 H18B 110.6
H18A C18 H18B 108.8
C8A C18A C17A 104.74(19)
C8A C18A H18C 110.8
C17A C18A H18C 110.8
C8A C18A H18D 110.8
C17A C18A H18D 110.8
H18C C18A H18D 108.9
C8B C18B C17B 104.8(2)
C8B C18B H18E 110.8
C17B C18B H18E 110.8
C8B C18B H18F 110.8
C17B C18B H18F 110.8
H18E C18B H18F 108.9
H1W1 O1W H2W1 109.1
H1W2 O2W H2W2 106.3
H1W2 O2W H3W2 100.8
H2W2 O2W H3W2 121.2
H1W3 O3W H2W3 118.6
H1W3 O3W H3W3 58.5
H2W3 O3W H3W3 74.7
H1W3 O3W H4W3 135.0
H2W3 O3W H4W3 78.0
H3W3 O3W H4W3 152.2
H1W4 O4W H2W4 109.2

loop_
_geom_bond_atom_site_label_1
_geom_bond_atom_site_label_2
_geom_bond_distance
N1 C1 1.329(3)
N1 C16 1.360(3)
N1A C1A 1.316(3)
N1A C16A 1.365(3)
N1B C1B 1.323(3)
N1B C16B 1.359(3)
C1 C2 1.383(3)
C1 H1A 0.9300
C1A C2A 1.392(3)
C1A H1AA 0.9300
C1B C2B 1.392(4)
C1B H1BA 0.9300
N2A C13A 1.324(3)
N2A C14A 1.359(3)
N2 C13 1.320(3)
N2 C14 1.355(3)
N2B C13B 1.319(3)
N2B C14B 1.361(3)
C2 C3 1.361(3)
C2 H2A 0.9300
C2A C3A 1.360(3)
C2A H2AA 0.9300
C2B C3B 1.363(4)
C2B H2BA 0.9300
C3 C4 1.405(3)
C3 H3A 0.9300
C3A C4A 1.403(3)
C3A H3AA 0.9300
C3B C4B 1.397(4)
C3B H3BA 0.9300
C4 C16 1.417(3)
C4 C5 1.419(3)
C4A C16A 1.423(3)
C4A C5A 1.428(3)
C4B C5B 1.420(4)
C4B C16B 1.430(3)
C5 C6 1.359(3)
C5 H5A 0.9300
C5A C6A 1.345(3)
C5A H5AA 0.9300
C5B C6B 1.339(4)
C5B H5BA 0.9300
C6 C7 1.414(3)
C6 C17 1.505(3)
C6A C7A 1.417(3)
C6A C17A 1.511(3)
C6B C7B 1.414(3)
C6B C17B 1.505(4)
C7 C15 1.385(3)
C7 C8 1.424(3)
C7A C15A 1.395(3)
C7A C8A 1.424(3)
C7B C15B 1.396(3)
C7B C8B 1.416(3)
C8 C9 1.352(3)
C8 C18 1.500(3)
C8A C9A 1.353(3)
C8A C18A 1.506(3)
C8B C9B 1.344(3)
C8B C18B 1.508(3)
C9 C10 1.420(3)
C9 H9A 0.9300
C9A C10A 1.424(3)
C9A H9AA 0.9300
C9B C10B 1.419(4)
C9B H9BA 0.9300
C10 C11 1.401(3)
C10 C14 1.438(3)
C10A C11A 1.405(3)
C10A C14A 1.428(3)
C10B C11B 1.399(3)
C10B C14B 1.431(3)
C11 C12 1.350(3)
C11 H11A 0.9300
C11A C12A 1.365(3)
C11A H11B 0.9300
C11B C12B 1.362(4)
C11B H11C 0.9300
C12 C13 1.406(3)
C12 H12A 0.9300
C12A C13A 1.389(3)
C12A H12B 0.9300
C12B C13B 1.386(3)
C12B H12C 0.9300
C13 H13A 0.9300
C13A H13B 0.9300
C13B H13C 0.9300
C14 C15 1.447(3)
C14A C15A 1.448(3)
C14B C15B 1.448(3)
C15 C16 1.458(3)
C15A C16A 1.447(3)
C15B C16B 1.446(3)
C17 C18 1.542(3)
C17 H17A 0.9700
C17 H17B 0.9700
C17A C18A 1.557(3)
C17A H17C 0.9700
C17A H17D 0.9700
C17B C18B 1.540(3)
C17B H17E 0.9700
C17B H17F 0.9700
C18 H18A 0.9700
C18 H18B 0.9700
C18A H18C 0.9700
C18A H18D 0.9700
C18B H18E 0.9700
C18B H18F 0.9700
O1W H1W1 0.8500
O1W H2W1 0.8500
O2W H1W2 0.8500
O2W H2W2 0.8500
O2W H3W2 0.8499
O3W H1W3 0.8499
O3W H2W3 0.8500
O3W H3W3 0.8500
O3W H4W3 0.8500
O4W H1W4 0.8500
O4W H2W4 0.8501

loop_
_geom_hbond_atom_site_label_D
_geom_hbond_atom_site_label_H
_geom_hbond_atom_site_label_A
_geom_hbond_site_symmetry_A
_geom_hbond_distance_DH
_geom_hbond_distance_HA
_geom_hbond_distance_DA
_geom_hbond_angle_DHA
O1W H1W1 O2W 1_555 0.850 1.949 2.757(3) 158
O1W H2W1 N2A 1_655 0.850 2.171 2.903(3) 144
O1W H2W1 N1A 1_655 0.850 2.260 2.922(3) 135
O2W H1W2 N1B 1_555 0.850 2.132 2.858(3) 143
O2W H1W2 N2B 1_555 0.850 2.389 3.077(3) 138
O2W H2W2 O3W_a 1_555 0.850 2.161 2.977(3) 161
O3W H1W3_a O4W 1_555 0.850 1.900 2.702(3) 157
O3W H2W3_a O1W 2_776 0.850 1.975 2.818(3) 172
O4W H1W4 O1W 1_555 0.850 2.015 2.835(3) 162
O4W H2W4 N1 1_555 0.850 2.101 2.813(3) 141
O4W H2W4 N2 1_555 0.850 2.295 2.973(3) 137

loop_
_geom_torsion_atom_site_label_1
_geom_torsion_atom_site_label_2
_geom_torsion_atom_site_label_3
_geom_torsion_atom_site_label_4
_geom_torsion
C16 N1 C1 C2 -0.5(4)
C16A N1A C1A C2A -0.1(4)
C16B N1B C1B C2B 0.2(4)
N1 C1 C2 C3 -0.3(4)
N1A C1A C2A C3A -0.8(4)
N1B C1B C2B C3B -1.0(4)
C1 C2 C3 C4 1.1(4)
C1A C2A C3A C4A 0.8(4)
C1B C2B C3B C4B -0.1(4)
C2 C3 C4 C16 -1.1(3)
C2 C3 C4 C5 177.9(2)
C2A C3A C4A C16A 0.0(4)
C2A C3A C4A C5A -179.1(2)
C2B C3B C4B C5B -177.2(3)
C2B C3B C4B C16B 1.9(4)
C3 C4 C5 C6 -179.0(2)
C16 C4 C5 C6 0.0(4)
C3A C4A C5A C6A 178.4(2)
C16A C4A C5A C6A -0.7(4)
C3B C4B C5B C6B 178.4(2)
C16B C4B C5B C6B -0.6(4)
C4 C5 C6 C7 -1.4(3)
C4 C5 C6 C17 178.6(2)
C4A C5A C6A C7A 2.5(3)
C4A C5A C6A C17A -176.9(2)
C4B C5B C6B C7B 2.3(4)
C4B C5B C6B C17B -179.5(3)
C5 C6 C7 C15 1.8(4)
C17 C6 C7 C15 -178.2(2)
C5 C6 C7 C8 -179.2(2)
C17 C6 C7 C8 0.8(3)
C5A C6A C7A C15A -1.8(4)
C17A C6A C7A C15A 177.7(2)
C5A C6A C7A C8A 177.6(2)
C17A C6A C7A C8A -2.9(3)
C5B C6B C7B C15B -0.8(4)
C17B C6B C7B C15B -179.3(2)
C5B C6B C7B C8B 179.1(2)
C17B C6B C7B C8B 0.6(3)
C15 C7 C8 C9 0.0(4)
C6 C7 C8 C9 -179.0(2)
C15 C7 C8 C18 -179.5(2)
C6 C7 C8 C18 1.5(3)
C15A C7A C8A C9A 0.5(4)
C6A C7A C8A C9A -178.9(2)
C15A C7A C8A C18A -179.7(2)
C6A C7A C8A C18A 1.0(3)
C15B C7B C8B C9B 0.9(4)
C6B C7B C8B C9B -179.0(2)
C15B C7B C8B C18B -178.9(2)
C6B C7B C8B C18B 1.2(3)
C7 C8 C9 C10 -0.5(4)
C18 C8 C9 C10 178.9(3)
C7A C8A C9A C10A -0.1(3)
C18A C8A C9A C10A -180.0(2)
C7B C8B C9B C10B 2.5(4)
C18B C8B C9B C10B -177.8(3)
C8 C9 C10 C11 -179.5(2)
C8 C9 C10 C14 0.3(4)
C8A C9A C10A C11A 179.9(2)
C8A C9A C10A C14A -0.9(4)
C8B C9B C10B C11B 176.2(2)
C8B C9B C10B C14B -3.6(4)
C9 C10 C11 C12 179.4(2)
C14 C10 C11 C12 -0.5(4)
C9A C10A C11A C12A 177.4(2)
C14A C10A C11A C12A -1.9(3)
C9B C10B C11B C12B -179.5(2)
C14B C10B C11B C12B 0.4(4)
C10 C11 C12 C13 -0.3(4)
C10A C11A C12A C13A 1.1(3)
C10B C11B C12B C13B -1.4(4)
C14 N2 C13 C12 -0.4(4)
C11 C12 C13 N2 0.8(4)
C14A N2A C13A C12A -1.8(4)
C11A C12A C13A N2A 0.8(4)
C14B N2B C13B C12B -0.9(4)
C11B C12B C13B N2B 1.8(4)
C13 N2 C14 C10 -0.5(3)
C13 N2 C14 C15 -179.7(2)
C11 C10 C14 N2 0.9(3)
C9 C10 C14 N2 -178.9(2)
C11 C10 C14 C15 -179.9(2)
C9 C10 C14 C15 0.3(3)
C13A N2A C14A C10A 0.9(3)
C13A N2A C14A C15A -179.0(2)
C11A C10A C14A N2A 0.9(3)
C9A C10A C14A N2A -178.4(2)
C11A C10A C14A C15A -179.2(2)
C9A C10A C14A C15A 1.5(3)
C13B N2B C14B C10B -0.3(3)
C13B N2B C14B C15B 178.7(2)
C11B C10B C14B N2B 0.5(3)
C9B C10B C14B N2B -179.6(2)
C11B C10B C14B C15B -178.5(2)
C9B C10B C14B C15B 1.4(4)
C6 C7 C15 C14 179.5(2)
C8 C7 C15 C14 0.6(4)
C6 C7 C15 C16 -0.5(3)
C8 C7 C15 C16 -179.4(2)
N2 C14 C15 C7 178.5(2)
C10 C14 C15 C7 -0.7(3)
N2 C14 C15 C16 -1.5(4)
C10 C14 C15 C16 179.3(2)
C6A C7A C15A C16A -0.8(3)
C8A C7A C15A C16A 179.9(2)
C6A C7A C15A C14A 179.4(2)
C8A C7A C15A C14A 0.2(3)
N2A C14A C15A C7A 178.8(2)
C10A C14A C15A C7A -1.1(3)
N2A C14A C15A C16A -0.9(4)
C10A C14A C15A C16A 179.1(2)
C6B C7B C15B C16B -2.4(3)
C8B C7B C15B C16B 177.8(2)
C6B C7B C15B C14B 176.9(2)
C8B C7B C15B C14B -3.0(4)
N2B C14B C15B C7B -177.2(2)
C10B C14B C15B C7B 1.8(3)
N2B C14B C15B C16B 1.9(4)
C10B C14B C15B C16B -179.1(2)
C1 N1 C16 C4 0.6(3)
C1 N1 C16 C15 -179.4(2)
C3 C4 C16 N1 0.2(3)
C5 C4 C16 N1 -178.7(2)
C3 C4 C16 C15 -179.8(2)
C5 C4 C16 C15 1.2(3)
C7 C15 C16 N1 179.0(2)
C14 C15 C16 N1 -1.0(4)
C7 C15 C16 C4 -0.9(3)
C14 C15 C16 C4 179.1(2)
C1A N1A C16A C4A 1.0(3)
C1A N1A C16A C15A -178.9(2)
C3A C4A C16A N1A -1.0(3)
C5A C4A C16A N1A 178.1(2)
C3A C4A C16A C15A 179.0(2)
C5A C4A C16A C15A -1.9(3)
C7A C15A C16A N1A -177.5(2)
C14A C15A C16A N1A 2.2(4)
C7A C15A C16A C4A 2.5(3)
C14A C15A C16A C4A -177.8(2)
C1B N1B C16B C4B 1.7(4)
C1B N1B C16B C15B -179.5(2)
C3B C4B C16B N1B -2.8(4)
C5B C4B C16B N1B 176.3(2)
C3B C4B C16B C15B 178.4(2)
C5B C4B C16B C15B -2.5(4)
C7B C15B C16B N1B -175.0(2)
C14B C15B C16B N1B 5.9(4)
C7B C15B C16B C4B 3.8(3)
C14B C15B C16B C4B -175.3(2)
C5 C6 C17 C18 177.4(3)
C7 C6 C17 C18 -2.6(3)
C5A C6A C17A C18A -177.0(3)
C7A C6A C17A C18A 3.6(3)
C5B C6B C17B C18B 179.6(3)
C7B C6B C17B C18B -2.0(3)
C9 C8 C18 C17 177.5(3)
C7 C8 C18 C17 -3.0(3)
C6 C17 C18 C8 3.3(3)
C9A C8A C18A C17A -178.9(3)
C7A C8A C18A C17A 1.3(3)
C6A C17A C18A C8A -2.9(2)
C9B C8B C18B C17B 177.8(3)
C7B C8B C18B C17B -2.4(3)
C6B C17B C18B C8B 2.6(3)
